data_1518733
loop_
_publ_author_name
'Kim, Hiyoung'
'Yang, Inho'
'Ryu, Shin-Young'
'Won, Dong Hwan'
'Giri, Awadut G.'
'Wang, Weihong'
'Choi, Hyukjae'
'Chin, Jungwook'
'Hahn, Dongyup'
'Kim, Eunhee'
'Han, Chulkyeong'
'Lee, Jihye'
'Nam, Sang-Jip'
'Ho, Won-Kyung'
'Kang, Heonjoong'

_publ_section_title
;
 Acredinones A and B, Voltage-Dependent Potassium Channel Inhibitors from
 the Sponge-Derived Fungus Acremonium sp. F9A015.
;
_journal_issue 3
_journal_name_full 'Journal of natural products'
_journal_page_first 363
_journal_page_last 367
_journal_paper_doi 10.1021/np5007586
_journal_volume 78
_journal_year 2015
_chemical_formula_moiety 'C20 H22 O7'
_chemical_formula_sum 'C20 H22 O7'
_chemical_formula_weight 374.38
_chemical_name_systematic
; 
 ? 
;
_space_group_IT_number 29
_symmetry_cell_setting orthorhombic
_symmetry_space_group_name_Hall 'P 2c -2ac'
_symmetry_space_group_name_H-M 'P c a 21'
_atom_sites_solution_hydrogens geom
_atom_sites_solution_primary direct
_atom_sites_solution_secondary difmap
_audit_creation_method SHELXTL
_cell_angle_alpha 90.00
_cell_angle_beta 90.00
_cell_angle_gamma 90.00
_cell_formula_units_Z 4
_cell_length_a 28.5983(12)
_cell_length_b 8.3343(4)
_cell_length_c 7.7428(3)
_cell_measurement_reflns_used 4685
_cell_measurement_temperature 200(2)
_cell_measurement_theta_max 27.70
_cell_measurement_theta_min 2.44
_cell_volume 1845.47(14)
_computing_cell_refinement 'Bruker SMART'
_computing_data_collection 'Bruker SMART'
_computing_data_reduction 'Bruker SAINT'
_computing_molecular_graphics 'Bruker SHELXTL'
_computing_publication_material 'Bruker SHELXTL'
_computing_structure_refinement 'Bruker SHELXTL'
_computing_structure_solution 'Bruker SHELXTL'
_diffrn_ambient_temperature 200(2)
_diffrn_measured_fraction_theta_full 0.999
_diffrn_measured_fraction_theta_max 0.999
_diffrn_measurement_device_type 'CCD area detector'
_diffrn_measurement_method 'phi and omega scans'
_diffrn_radiation_monochromator graphite
_diffrn_radiation_source 'fine-focus sealed tube'
_diffrn_radiation_type MoK\a
_diffrn_radiation_wavelength 0.71073
_diffrn_reflns_av_R_equivalents 0.0501
_diffrn_reflns_av_sigmaI/netI 0.0640
_diffrn_reflns_limit_h_max 38
_diffrn_reflns_limit_h_min -31
_diffrn_reflns_limit_k_max 9
_diffrn_reflns_limit_k_min -11
_diffrn_reflns_limit_l_max 10
_diffrn_reflns_limit_l_min -10
_diffrn_reflns_number 13263
_diffrn_reflns_theta_full 28.30
_diffrn_reflns_theta_max 28.30
_diffrn_reflns_theta_min 1.42
_exptl_absorpt_coefficient_mu 0.102
_exptl_absorpt_correction_type none
_exptl_crystal_colour yellow
_exptl_crystal_density_diffrn 1.347
_exptl_crystal_density_method 'not measured'
_exptl_crystal_description block
_exptl_crystal_F_000 792
_exptl_crystal_size_max 0.32
_exptl_crystal_size_mid 0.23
_exptl_crystal_size_min 0.20
_refine_diff_density_max 0.238
_refine_diff_density_min -0.325
_refine_diff_density_rms 0.079
_refine_ls_extinction_method none
_refine_ls_goodness_of_fit_ref 1.101
_refine_ls_hydrogen_treatment constr
_refine_ls_matrix_type full
_refine_ls_number_parameters 250
_refine_ls_number_reflns 4386
_refine_ls_number_restraints 1
_refine_ls_restrained_S_all 1.101
_refine_ls_R_factor_all 0.0930
_refine_ls_R_factor_gt 0.0474
_refine_ls_shift/su_max 0.000
_refine_ls_shift/su_mean 0.000
_refine_ls_structure_factor_coef Fsqd
_refine_ls_weighting_details 'calc w=1/[\s^2^(Fo^2^)+(0.0692P)^2^+0.0000P] where P=(Fo^2^+2Fc^2^)/3'
_refine_ls_weighting_scheme calc
_refine_ls_wR_factor_gt 0.1038
_refine_ls_wR_factor_ref 0.1605
_reflns_number_gt 2776
_reflns_number_total 4386
_reflns_threshold_expression >2sigma(I)
_cod_data_source_file np5007586_si_002.cif
_cod_data_source_block No1
_cod_depositor_comments
;
The following automatic conversions were performed:

'_symmetry_cell_setting' value 'Orthorhombic' changed to
'orthorhombic' according to
/usr/data/users/saulius/crontab/automatic-downloads/rss-feeds/ACS/lib/dictionaries/cif_core.dic
dictionary named 'cif_core.dic' version 2.4.2 from 2011-04-26.

Automatic conversion script
Id: cif_fix_values 3008 2015-01-20 13:52:24Z robertas 

 Adding full bibliography for 1518733.cif.
;
_cod_original_sg_symbol_H-M Pca2(1)
_cod_database_code 1518733

loop_
_symmetry_equiv_pos_as_xyz
'x, y, z'
'-x, -y, z+1/2'
'x+1/2, -y, z'
'-x+1/2, y, z+1/2'

loop_
_atom_site_label
_atom_site_type_symbol
_atom_site_fract_x
_atom_site_fract_y
_atom_site_fract_z
_atom_site_U_iso_or_equiv
_atom_site_adp_type
_atom_site_occupancy
_atom_site_symmetry_multiplicity
_atom_site_calc_flag
_atom_site_refinement_flags
C1 C 0.15847(10) 0.1399(4) 0.4149(5) 0.0356(7) Uani 1 1 d .
O1 O 0.16664(8) 0.0276(3) 0.3140(3) 0.0476(6) Uani 1 1 d .
C8 C 0.19658(10) 0.2448(3) 0.4747(4) 0.0321(6) Uani 1 1 d .
C13 C 0.18989(10) 0.3907(4) 0.5701(4) 0.0330(7) Uani 1 1 d .
C12 C 0.22855(10) 0.4846(4) 0.6089(4) 0.0336(7) Uani 1 1 d .
C11 C 0.27458(10) 0.4374(4) 0.5696(4) 0.0372(7) Uani 1 1 d .
C10 C 0.28096(10) 0.2936(4) 0.4860(4) 0.0364(7) Uani 1 1 d .
H10 H 0.3118 0.2567 0.4630 0.044 Uiso 1 1 calc R
C9 C 0.24257(10) 0.2007(3) 0.4343(4) 0.0331(7) Uani 1 1 d .
O4 O 0.25307(8) 0.0668(2) 0.3442(3) 0.0431(6) Uani 1 1 d .
H4A H 0.2282 0.0199 0.3155 0.065 Uiso 1 1 calc R
C2 C 0.10825(10) 0.1526(4) 0.4706(4) 0.0362(7) Uani 1 1 d .
C3 C 0.09481(10) 0.0857(4) 0.6276(4) 0.0393(7) Uani 1 1 d .
C4 C 0.04809(11) 0.0784(4) 0.6752(4) 0.0452(8) Uani 1 1 d .
H4 H 0.0390 0.0306 0.7814 0.054 Uiso 1 1 calc R
C5 C 0.01521(11) 0.1421(5) 0.5645(5) 0.0507(9) Uani 1 1 d .
H5 H -0.0168 0.1400 0.5973 0.061 Uiso 1 1 calc R
C6 C 0.02727(11) 0.2090(4) 0.4077(5) 0.0464(8) Uani 1 1 d .
H6 H 0.0039 0.2513 0.3335 0.056 Uiso 1 1 calc R
C7 C 0.07423(10) 0.2136(4) 0.3594(4) 0.0390(7) Uani 1 1 d .
O3 O 0.09067(8) 0.2748(3) 0.2073(3) 0.0482(6) Uani 1 1 d .
C15 C 0.05717(13) 0.3339(5) 0.0867(5) 0.0620(11) Uani 1 1 d .
H15A H 0.0360 0.2469 0.0531 0.093 Uiso 1 1 calc R
H15B H 0.0734 0.3747 -0.0159 0.093 Uiso 1 1 calc R
H15C H 0.0392 0.4208 0.1400 0.093 Uiso 1 1 calc R
O2 O 0.13122(8) 0.0296(3) 0.7246(3) 0.0527(7) Uani 1 1 d .
C14 C 0.12190(14) -0.0440(5) 0.8866(5) 0.0581(10) Uani 1 1 d .
H14A H 0.1072 0.0342 0.9640 0.087 Uiso 1 1 calc R
H14B H 0.1513 -0.0817 0.9376 0.087 Uiso 1 1 calc R
H14C H 0.1008 -0.1352 0.8697 0.087 Uiso 1 1 calc R
C16 C 0.31545(10) 0.5410(4) 0.6183(5) 0.0458(8) Uani 1 1 d .
H16A H 0.3439 0.4754 0.6228 0.069 Uiso 1 1 calc R
H16B H 0.3098 0.5892 0.7319 0.069 Uiso 1 1 calc R
H16C H 0.3193 0.6260 0.5321 0.069 Uiso 1 1 calc R
O5 O 0.22235(8) 0.6275(3) 0.6971(3) 0.0416(5) Uani 1 1 d .
C17 C 0.21810(12) 0.7633(4) 0.5849(5) 0.0502(9) Uani 1 1 d .
H17A H 0.2469 0.7757 0.5178 0.075 Uiso 1 1 calc R
H17B H 0.2127 0.8601 0.6538 0.075 Uiso 1 1 calc R
H17C H 0.1917 0.7469 0.5061 0.075 Uiso 1 1 calc R
C18 C 0.14388(10) 0.4514(4) 0.6363(4) 0.0366(7) Uani 1 1 d .
H18A H 0.1240 0.3604 0.6732 0.044 Uiso 1 1 calc R
H18B H 0.1489 0.5228 0.7368 0.044 Uiso 1 1 calc R
O6 O 0.12138(7) 0.5390(3) 0.4971(3) 0.0408(5) Uani 1 1 d .
C19 C 0.08250(11) 0.6196(5) 0.5385(5) 0.0473(9) Uani 1 1 d .
O7 O 0.06561(9) 0.6168(4) 0.6794(4) 0.0698(9) Uani 1 1 d .
C20 C 0.06505(14) 0.7137(6) 0.3890(6) 0.0696(12) Uani 1 1 d .
H20A H 0.0406 0.6528 0.3295 0.104 Uiso 1 1 calc R
H20B H 0.0909 0.7345 0.3089 0.104 Uiso 1 1 calc R
H20C H 0.0522 0.8159 0.4299 0.104 Uiso 1 1 calc R

loop_
_atom_site_aniso_label
_atom_site_aniso_U_11
_atom_site_aniso_U_22
_atom_site_aniso_U_33
_atom_site_aniso_U_23
_atom_site_aniso_U_13
_atom_site_aniso_U_12
C1 0.0347(16) 0.0329(17) 0.0391(17) 0.0007(15) -0.0012(13) 0.0048(13)
O1 0.0458(13) 0.0458(14) 0.0512(15) -0.0133(12) 0.0055(11) 0.0006(11)
C8 0.0353(15) 0.0307(16) 0.0304(15) 0.0041(13) 0.0006(13) 0.0047(12)
C13 0.0360(15) 0.0331(16) 0.0299(16) 0.0061(13) -0.0008(13) 0.0076(12)
C12 0.0392(16) 0.0322(15) 0.0295(15) -0.0003(14) -0.0017(13) 0.0020(12)
C11 0.0349(16) 0.0423(18) 0.0344(17) 0.0111(15) -0.0030(14) 0.0001(13)
C10 0.0364(15) 0.0393(17) 0.0334(16) 0.0089(15) -0.0011(14) 0.0065(13)
C9 0.0374(16) 0.0316(15) 0.0304(16) 0.0054(13) 0.0028(13) 0.0070(13)
O4 0.0431(12) 0.0365(12) 0.0496(15) -0.0051(11) 0.0094(11) 0.0086(11)
C2 0.0353(15) 0.0359(17) 0.0373(17) -0.0030(14) -0.0011(14) -0.0005(13)
C3 0.0348(16) 0.0407(17) 0.0425(18) -0.0049(16) 0.0006(14) -0.0015(14)
C4 0.0405(18) 0.050(2) 0.045(2) -0.0050(17) 0.0075(16) -0.0117(15)
C5 0.0330(17) 0.064(3) 0.055(2) -0.017(2) 0.0086(16) -0.0088(16)
C6 0.0324(17) 0.053(2) 0.054(2) -0.0144(19) -0.0070(16) -0.0005(15)
C7 0.0399(18) 0.0402(18) 0.0371(18) -0.0090(15) -0.0052(14) -0.0026(14)
O3 0.0428(13) 0.0595(16) 0.0422(13) 0.0032(13) -0.0051(11) 0.0008(11)
C15 0.067(2) 0.071(3) 0.048(2) 0.000(2) -0.020(2) 0.012(2)
O2 0.0482(13) 0.0658(17) 0.0439(14) 0.0169(13) 0.0003(11) 0.0019(12)
C14 0.072(3) 0.058(2) 0.044(2) 0.0103(19) 0.0020(19) -0.004(2)
C16 0.0389(18) 0.052(2) 0.0470(19) 0.0045(18) -0.0031(15) -0.0053(15)
O5 0.0520(12) 0.0400(13) 0.0328(11) -0.0049(10) -0.0013(10) -0.0014(10)
C17 0.065(2) 0.0330(18) 0.052(2) -0.0033(17) -0.0039(19) 0.0015(15)
C18 0.0352(16) 0.0408(18) 0.0337(17) -0.0003(14) -0.0003(13) 0.0048(13)
O6 0.0360(11) 0.0469(14) 0.0394(12) -0.0015(11) 0.0008(10) 0.0136(9)
C19 0.0355(16) 0.049(2) 0.057(2) -0.0123(18) -0.0016(17) 0.0116(15)
O7 0.0513(15) 0.100(2) 0.0582(19) -0.0061(17) 0.0138(13) 0.0304(15)
C20 0.068(3) 0.076(3) 0.064(3) -0.006(2) -0.017(2) 0.034(2)

loop_
_atom_type_symbol
_atom_type_description
_atom_type_scat_dispersion_real
_atom_type_scat_dispersion_imag
_atom_type_scat_source
C C 0.0033 0.0016 'International Tables Vol C Tables 4.2.6.8 and 6.1.1.4'
H H 0.0000 0.0000 'International Tables Vol C Tables 4.2.6.8 and 6.1.1.4'
O O 0.0106 0.0060 'International Tables Vol C Tables 4.2.6.8 and 6.1.1.4'

loop_
_geom_angle_atom_site_label_1
_geom_angle_atom_site_label_2
_geom_angle_atom_site_label_3
_geom_angle
O1 C1 C8 120.4(3)
O1 C1 C2 114.4(3)
C8 C1 C2 125.2(3)
C9 C8 C13 117.5(3)
C9 C8 C1 118.0(3)
C13 C8 C1 124.5(3)
C12 C13 C8 118.9(3)
C12 C13 C18 115.8(3)
C8 C13 C18 125.3(3)
O5 C12 C13 119.4(3)
O5 C12 C11 117.8(3)
C13 C12 C11 122.8(3)
C10 C11 C12 118.0(3)
C10 C11 C16 121.1(3)
C12 C11 C16 120.9(3)
C11 C10 C9 120.8(3)
C11 C10 H10 119.6
C9 C10 H10 119.6
O4 C9 C8 122.7(3)
O4 C9 C10 115.5(2)
C8 C9 C10 121.8(3)
C9 O4 H4A 109.5
C3 C2 C7 119.5(3)
C3 C2 C1 119.1(3)
C7 C2 C1 121.0(3)
O2 C3 C4 125.0(3)
O2 C3 C2 114.0(3)
C4 C3 C2 121.1(3)
C5 C4 C3 118.3(3)
C5 C4 H4 120.8
C3 C4 H4 120.8
C4 C5 C6 122.1(3)
C4 C5 H5 118.9
C6 C5 H5 118.9
C5 C6 C7 119.2(3)
C5 C6 H6 120.4
C7 C6 H6 120.4
O3 C7 C6 124.9(3)
O3 C7 C2 115.3(3)
C6 C7 C2 119.8(3)
C7 O3 C15 117.5(3)
O3 C15 H15A 109.5
O3 C15 H15B 109.5
H15A C15 H15B 109.5
O3 C15 H15C 109.5
H15A C15 H15C 109.5
H15B C15 H15C 109.5
C3 O2 C14 119.3(3)
O2 C14 H14A 109.5
O2 C14 H14B 109.5
H14A C14 H14B 109.5
O2 C14 H14C 109.5
H14A C14 H14C 109.5
H14B C14 H14C 109.5
C11 C16 H16A 109.5
C11 C16 H16B 109.5
H16A C16 H16B 109.5
C11 C16 H16C 109.5
H16A C16 H16C 109.5
H16B C16 H16C 109.5
C12 O5 C17 113.0(2)
O5 C17 H17A 109.5
O5 C17 H17B 109.5
H17A C17 H17B 109.5
O5 C17 H17C 109.5
H17A C17 H17C 109.5
H17B C17 H17C 109.5
O6 C18 C13 107.7(2)
O6 C18 H18A 110.2
C13 C18 H18A 110.2
O6 C18 H18B 110.2
C13 C18 H18B 110.2
H18A C18 H18B 108.5
C19 O6 C18 116.3(3)
O7 C19 O6 123.1(3)
O7 C19 C20 126.0(3)
O6 C19 C20 110.9(3)
C19 C20 H20A 109.5
C19 C20 H20B 109.5
H20A C20 H20B 109.5
C19 C20 H20C 109.5
H20A C20 H20C 109.5
H20B C20 H20C 109.5

loop_
_geom_bond_atom_site_label_1
_geom_bond_atom_site_label_2
_geom_bond_distance
C1 O1 1.242(4)
C1 C8 1.472(4)
C1 C2 1.503(4)
C8 C9 1.401(4)
C8 C13 1.435(4)
C13 C12 1.387(4)
C13 C18 1.500(4)
C12 O5 1.385(4)
C12 C11 1.407(4)
C11 C10 1.374(4)
C11 C16 1.501(4)
C10 C9 1.402(4)
C10 H10 0.9500
C9 O4 1.350(3)
O4 H4A 0.8400
C2 C3 1.392(4)
C2 C7 1.395(4)
C3 O2 1.366(4)
C3 C4 1.387(4)
C4 C5 1.379(5)
C4 H4 0.9500
C5 C6 1.380(5)
C5 H5 0.9500
C6 C7 1.394(4)
C6 H6 0.9500
C7 O3 1.367(4)
O3 C15 1.425(4)
C15 H15A 0.9800
C15 H15B 0.9800
C15 H15C 0.9800
O2 C14 1.422(4)
C14 H14A 0.9800
C14 H14B 0.9800
C14 H14C 0.9800
C16 H16A 0.9800
C16 H16B 0.9800
C16 H16C 0.9800
O5 C17 1.432(4)
C17 H17A 0.9800
C17 H17B 0.9800
C17 H17C 0.9800
C18 O6 1.452(4)
C18 H18A 0.9900
C18 H18B 0.9900
O6 C19 1.338(4)
C19 O7 1.193(4)
C19 C20 1.485(5)
C20 H20A 0.9800
C20 H20B 0.9800
C20 H20C 0.9800

loop_
_geom_torsion_atom_site_label_1
_geom_torsion_atom_site_label_2
_geom_torsion_atom_site_label_3
_geom_torsion_atom_site_label_4
_geom_torsion
O1 C1 C8 C9 -8.8(4)
C2 C1 C8 C9 169.2(3)
O1 C1 C8 C13 170.4(3)
C2 C1 C8 C13 -11.6(5)
C9 C8 C13 C12 3.5(4)
C1 C8 C13 C12 -175.7(3)
C9 C8 C13 C18 -175.3(3)
C1 C8 C13 C18 5.5(5)
C8 C13 C12 O5 178.4(2)
C18 C13 C12 O5 -2.7(4)
C8 C13 C12 C11 -4.7(4)
C18 C13 C12 C11 174.2(3)
O5 C12 C11 C10 178.3(3)
C13 C12 C11 C10 1.4(5)
O5 C12 C11 C16 -1.4(4)
C13 C12 C11 C16 -178.4(3)
C12 C11 C10 C9 3.0(4)
C16 C11 C10 C9 -177.2(3)
C13 C8 C9 O4 -179.5(3)
C1 C8 C9 O4 -0.3(4)
C13 C8 C9 C10 0.7(4)
C1 C8 C9 C10 180.0(3)
C11 C10 C9 O4 176.1(3)
C11 C10 C9 C8 -4.1(4)
O1 C1 C2 C3 97.1(4)
C8 C1 C2 C3 -80.9(4)
O1 C1 C2 C7 -75.6(4)
C8 C1 C2 C7 106.4(4)
C7 C2 C3 O2 179.8(3)
C1 C2 C3 O2 7.0(4)
C7 C2 C3 C4 0.2(5)
C1 C2 C3 C4 -172.6(3)
O2 C3 C4 C5 179.1(3)
C2 C3 C4 C5 -1.3(5)
C3 C4 C5 C6 1.5(5)
C4 C5 C6 C7 -0.5(5)
C5 C6 C7 O3 179.3(3)
C5 C6 C7 C2 -0.7(5)
C3 C2 C7 O3 -179.1(3)
C1 C2 C7 O3 -6.4(4)
C3 C2 C7 C6 0.9(5)
C1 C2 C7 C6 173.5(3)
C6 C7 O3 C15 -2.0(5)
C2 C7 O3 C15 178.0(3)
C4 C3 O2 C14 0.7(5)
C2 C3 O2 C14 -178.9(3)
C13 C12 O5 C17 -93.9(3)
C11 C12 O5 C17 89.0(3)
C12 C13 C18 O6 96.5(3)
C8 C13 C18 O6 -84.6(3)
C13 C18 O6 C19 -171.8(3)
C18 O6 C19 O7 -2.7(5)
C18 O6 C19 C20 175.7(3)
